data_4064231
loop_
_publ_author_name
'Zhang, Shu-Hua'
'So, Cheuk-Wai'

_publ_section_title
;
 Synthesis and Characterization of an Amidinate-Stabilized Bisgermylene
 Oxide and Sulfide
;
_journal_issue 7
_journal_name_full Organometallics
_journal_page_first 2059
_journal_paper_doi 10.1021/om101194f
_journal_volume 30
_journal_year 2011
_chemical_formula_sum 'C66 H102 Ge2 N4 O2 S'
_chemical_formula_weight 1160.76
_chemical_name_systematic
; 
 ? 
;
_space_group_IT_number 2
_symmetry_cell_setting triclinic
_symmetry_space_group_name_Hall '-P 1'
_symmetry_space_group_name_H-M 'P -1'
_atom_sites_solution_hydrogens geom
_atom_sites_solution_primary direct
_atom_sites_solution_secondary difmap
_audit_creation_method SHELXL-97
_cell_angle_alpha 98.213(5)
_cell_angle_beta 100.902(5)
_cell_angle_gamma 109.631(3)
_cell_formula_units_Z 2
_cell_length_a 13.4937(15)
_cell_length_b 13.5639(10)
_cell_length_c 19.802(2)
_cell_measurement_reflns_used 4194
_cell_measurement_temperature 103(2)
_cell_measurement_theta_max 23.38
_cell_measurement_theta_min 2.36
_cell_volume 3267.5(6)
_computing_cell_refinement 'Bruker SAINT'
_computing_data_collection 'Bruker APEX2'
_computing_data_reduction 'Bruker SAINT'
_computing_molecular_graphics 'Bruker SHELXTL'
_computing_publication_material 'Bruker SHELXTL'
_computing_structure_refinement 'SHELXL-97 (Sheldrick, 2008)'
_computing_structure_solution 'SHELXS-97 (Sheldrick, 2008)'
_diffrn_ambient_temperature 103(2)
_diffrn_measured_fraction_theta_full 0.985
_diffrn_measured_fraction_theta_max 0.985
_diffrn_measurement_device_type 'Bruker APEX-II CCD'
_diffrn_measurement_method '\f and \w scans'
_diffrn_radiation_monochromator graphite
_diffrn_radiation_source 'fine-focus sealed tube'
_diffrn_radiation_type MoK\a
_diffrn_radiation_wavelength 0.71073
_diffrn_reflns_av_R_equivalents 0.0000
_diffrn_reflns_av_sigmaI/netI 0.1235
_diffrn_reflns_limit_h_max 17
_diffrn_reflns_limit_h_min -15
_diffrn_reflns_limit_k_max 16
_diffrn_reflns_limit_k_min -17
_diffrn_reflns_limit_l_max 25
_diffrn_reflns_limit_l_min -14
_diffrn_reflns_number 14916
_diffrn_reflns_theta_full 27.58
_diffrn_reflns_theta_max 27.58
_diffrn_reflns_theta_min 2.15
_exptl_absorpt_coefficient_mu 0.995
_exptl_absorpt_correction_T_max 0.9070
_exptl_absorpt_correction_T_min 0.6916
_exptl_absorpt_correction_type multi-scan
_exptl_absorpt_process_details twinabs
_exptl_crystal_colour colourless
_exptl_crystal_density_diffrn 1.180
_exptl_crystal_density_method 'not measured'
_exptl_crystal_description plate
_exptl_crystal_F_000 1244
_exptl_crystal_size_max 0.40
_exptl_crystal_size_mid 0.40
_exptl_crystal_size_min 0.10
_refine_diff_density_max 2.199
_refine_diff_density_min -1.713
_refine_diff_density_rms 0.172
_refine_ls_extinction_method none
_refine_ls_goodness_of_fit_ref 1.076
_refine_ls_hydrogen_treatment constr
_refine_ls_matrix_type full
_refine_ls_number_parameters 783
_refine_ls_number_reflns 14916
_refine_ls_number_restraints 274
_refine_ls_restrained_S_all 1.070
_refine_ls_R_factor_all 0.1469
_refine_ls_R_factor_gt 0.0885
_refine_ls_shift/su_max 0.001
_refine_ls_shift/su_mean 0.000
_refine_ls_structure_factor_coef Fsqd
_refine_ls_weighting_details 'calc w=1/[\s^2^(Fo^2^)+(0.1084P)^2^+14.3325P] where P=(Fo^2^+2Fc^2^)/3'
_refine_ls_weighting_scheme calc
_refine_ls_wR_factor_gt 0.2153
_refine_ls_wR_factor_ref 0.2387
_reflns_number_gt 9693
_reflns_number_total 14916
_reflns_threshold_expression >2sigma(I)
_cod_data_source_file om101194f_si_001.cif
_cod_data_source_block scw273s_3m
_cod_depositor_comments
;
The following automatic conversions were performed:

'_symmetry_cell_setting' value 'Triclinic' changed to 'triclinic'
according to /home/saulius/struct/CIF-dictionaries/cif_core.dic
dictionary named 'cif_core.dic' version 2.4.1 from 2010-06-29.

Automatic conversion script
Id: cif_fix_values 1715 2011-07-08 13:25:40Z adriana 
;
_cod_original_cell_volume 3267.6(6)
_cod_original_sg_symbol_H-M P-1
_cod_database_code 4064231

loop_
_symmetry_equiv_pos_as_xyz
'x, y, z'
'-x, -y, -z'

loop_
_atom_site_label
_atom_site_type_symbol
_atom_site_fract_x
_atom_site_fract_y
_atom_site_fract_z
_atom_site_U_iso_or_equiv
_atom_site_adp_type
_atom_site_occupancy
_atom_site_symmetry_multiplicity
_atom_site_calc_flag
_atom_site_refinement_flags
_atom_site_disorder_assembly
_atom_site_disorder_group
C1 C 0.6476(4) 0.6250(4) 0.1652(3) 0.0137(10) Uani 1 1 d . . .
C2 C 0.6568(4) 0.6584(4) 0.1009(3) 0.0180(11) Uani 1 1 d . . .
C3 C 0.7564(4) 0.6712(4) 0.0728(3) 0.0203(11) Uani 1 1 d . . .
H3 H 0.8000 0.6356 0.0992 0.024 Uiso 1 1 calc R . .
C4 C 0.7267(5) 0.6194(5) -0.0067(3) 0.0304(14) Uani 1 1 d . . .
H4A H 0.6776 0.5442 -0.0155 0.046 Uiso 1 1 calc R . .
H4B H 0.7931 0.6227 -0.0212 0.046 Uiso 1 1 calc R . .
H4C H 0.6907 0.6583 -0.0339 0.046 Uiso 1 1 calc R . .
C5 C 0.8252(5) 0.7903(5) 0.0871(3) 0.0258(13) Uani 1 1 d . . .
H5A H 0.7834 0.8266 0.0618 0.039 Uiso 1 1 calc R . .
H5B H 0.8913 0.7997 0.0708 0.039 Uiso 1 1 calc R . .
H5C H 0.8451 0.8213 0.1378 0.039 Uiso 1 1 calc R . .
C6 C 0.5737(5) 0.6853(5) 0.0654(3) 0.0254(12) Uani 1 1 d . . .
H6 H 0.5770 0.7041 0.0213 0.030 Uiso 1 1 calc R . .
C7 C 0.4869(5) 0.6854(5) 0.0922(3) 0.0282(13) Uani 1 1 d . . .
H7 H 0.4316 0.7049 0.0672 0.034 Uiso 1 1 calc R . .
C8 C 0.4813(5) 0.6567(5) 0.1563(3) 0.0256(13) Uani 1 1 d . . .
H8 H 0.4217 0.6576 0.1751 0.031 Uiso 1 1 calc R . .
C9 C 0.5594(4) 0.6269(4) 0.1934(3) 0.0188(11) Uani 1 1 d . . .
C10 C 0.5513(5) 0.6000(5) 0.2648(3) 0.0249(12) Uani 1 1 d . . .
H10 H 0.5984 0.5583 0.2762 0.030 Uiso 1 1 calc R . .
C11 C 0.4343(6) 0.5310(6) 0.2644(4) 0.0404(17) Uani 1 1 d . . .
H11A H 0.3901 0.5754 0.2638 0.061 Uiso 1 1 calc R . .
H11B H 0.4353 0.5015 0.3068 0.061 Uiso 1 1 calc R . .
H11C H 0.4031 0.4720 0.2224 0.061 Uiso 1 1 calc R . .
C12 C 0.5923(6) 0.7019(6) 0.3229(3) 0.0357(15) Uani 1 1 d . . .
H12A H 0.6678 0.7449 0.3245 0.054 Uiso 1 1 calc R . .
H12B H 0.5888 0.6824 0.3684 0.054 Uiso 1 1 calc R . .
H12C H 0.5467 0.7438 0.3130 0.054 Uiso 1 1 calc R . .
C13 C 0.7422(4) 0.5069(4) 0.2100(3) 0.0145(10) Uani 1 1 d . . .
C14 C 0.6675(4) 0.3955(4) 0.1668(3) 0.0184(11) Uani 1 1 d . . .
C15 C 0.6842(6) 0.3937(5) 0.0909(3) 0.0327(15) Uani 1 1 d . . .
H15A H 0.6602 0.4468 0.0715 0.049 Uiso 1 1 calc R . .
H15B H 0.6414 0.3221 0.0608 0.049 Uiso 1 1 calc R . .
H15C H 0.7614 0.4112 0.0928 0.049 Uiso 1 1 calc R . .
C16 C 0.5469(5) 0.3757(5) 0.1604(4) 0.0432(18) Uani 1 1 d . . .
H16A H 0.5324 0.3759 0.2071 0.065 Uiso 1 1 calc R . .
H16B H 0.5018 0.3060 0.1285 0.065 Uiso 1 1 calc R . .
H16C H 0.5295 0.4327 0.1416 0.065 Uiso 1 1 calc R . .
C17 C 0.6885(6) 0.3033(5) 0.1917(3) 0.0367(16) Uani 1 1 d . . .
H17A H 0.7636 0.3106 0.1927 0.055 Uiso 1 1 calc R . .
H17B H 0.6382 0.2356 0.1594 0.055 Uiso 1 1 calc R . .
H17C H 0.6775 0.3033 0.2392 0.055 Uiso 1 1 calc R . .
C18 C 0.8818(4) 0.4665(4) 0.2962(3) 0.0186(11) Uani 1 1 d . . .
C19 C 0.8542(5) 0.4397(4) 0.3579(3) 0.0234(12) Uani 1 1 d . . .
C20 C 0.7691(5) 0.4715(5) 0.3857(3) 0.0272(13) Uani 1 1 d . . .
H20 H 0.7346 0.5031 0.3498 0.033 Uiso 1 1 calc R . .
C21 C 0.6790(6) 0.3723(6) 0.3951(4) 0.050(2) Uani 1 1 d . . .
H21A H 0.6501 0.3170 0.3511 0.075 Uiso 1 1 calc R . .
H21B H 0.6203 0.3930 0.4068 0.075 Uiso 1 1 calc R . .
H21C H 0.7093 0.3439 0.4333 0.075 Uiso 1 1 calc R . .
C22 C 0.8213(6) 0.5567(6) 0.4543(4) 0.0479(19) Uani 1 1 d . . .
H22A H 0.8537 0.5268 0.4908 0.072 Uiso 1 1 calc R . .
H22B H 0.7658 0.5795 0.4694 0.072 Uiso 1 1 calc R . .
H22C H 0.8780 0.6187 0.4468 0.072 Uiso 1 1 calc R . .
C23 C 0.9090(5) 0.3848(5) 0.3947(3) 0.0296(14) Uani 1 1 d . . .
H23 H 0.8904 0.3651 0.4361 0.036 Uiso 1 1 calc R . .
C24 C 0.9890(5) 0.3589(5) 0.3725(3) 0.0324(15) Uani 1 1 d . . .
H24 H 1.0253 0.3222 0.3989 0.039 Uiso 1 1 calc R . .
C25 C 1.0178(5) 0.3856(5) 0.3119(3) 0.0286(13) Uani 1 1 d . . .
H25 H 1.0735 0.3671 0.2972 0.034 Uiso 1 1 calc R . .
C26 C 0.9649(5) 0.4398(4) 0.2723(3) 0.0204(12) Uani 1 1 d . . .
C27 C 1.0000(5) 0.4703(5) 0.2072(3) 0.0249(12) Uani 1 1 d . . .
H27 H 0.9594 0.5144 0.1886 0.030 Uiso 1 1 calc R . .
C28 C 0.9736(6) 0.3709(6) 0.1490(3) 0.0399(17) Uani 1 1 d . . .
H28A H 1.0146 0.3279 0.1657 0.060 Uiso 1 1 calc R . .
H28B H 0.9938 0.3935 0.1071 0.060 Uiso 1 1 calc R . .
H28C H 0.8955 0.3278 0.1371 0.060 Uiso 1 1 calc R . .
C29 C 1.1207(5) 0.5373(5) 0.2253(4) 0.0339(15) Uani 1 1 d . . .
H29A H 1.1376 0.6009 0.2625 0.051 Uiso 1 1 calc R . .
H29B H 1.1405 0.5597 0.1832 0.051 Uiso 1 1 calc R . .
H29C H 1.1621 0.4945 0.2420 0.051 Uiso 1 1 calc R . .
C30 C 1.2756(4) 0.9732(4) 0.3991(3) 0.0159(10) Uani 1 1 d . . .
C31 C 1.2871(4) 0.8905(5) 0.4344(3) 0.0213(12) Uani 1 1 d . . .
C32 C 1.2430(4) 0.7733(5) 0.3960(3) 0.0233(12) Uani 1 1 d . . .
H32 H 1.2229 0.7698 0.3442 0.028 Uiso 1 1 calc R . .
C33 C 1.1385(5) 0.7118(5) 0.4172(3) 0.0304(14) Uani 1 1 d . . .
H33A H 1.1559 0.7157 0.4680 0.046 Uiso 1 1 calc R . .
H33B H 1.1089 0.6365 0.3916 0.046 Uiso 1 1 calc R . .
H33C H 1.0845 0.7442 0.4052 0.046 Uiso 1 1 calc R . .
C34 C 1.3265(6) 0.7190(6) 0.4100(4) 0.0371(16) Uani 1 1 d . . .
H34A H 1.3909 0.7568 0.3944 0.056 Uiso 1 1 calc R . .
H34B H 1.2939 0.6440 0.3838 0.056 Uiso 1 1 calc R . .
H34C H 1.3478 0.7219 0.4606 0.056 Uiso 1 1 calc R . .
C35 C 1.3337(5) 0.9190(5) 0.5061(3) 0.0293(14) Uani 1 1 d . . .
H35 H 1.3439 0.8659 0.5300 0.035 Uiso 1 1 calc R . .
C36 C 1.3657(5) 1.0235(6) 0.5437(3) 0.0368(16) Uani 1 1 d . . .
H36 H 1.3976 1.0414 0.5931 0.044 Uiso 1 1 calc R . .
C37 C 1.3517(5) 1.1014(5) 0.5099(3) 0.0339(15) Uani 1 1 d . . .
H37 H 1.3738 1.1727 0.5365 0.041 Uiso 1 1 calc R . .
C38 C 1.3052(4) 1.0779(5) 0.4369(3) 0.0226(12) Uani 1 1 d . . .
C39 C 1.2910(5) 1.1665(5) 0.4021(3) 0.0256(13) Uani 1 1 d . . .
H39 H 1.2824 1.1426 0.3504 0.031 Uiso 1 1 calc R . .
C40 C 1.3870(6) 1.2736(5) 0.4284(4) 0.0453(18) Uani 1 1 d . . .
H40A H 1.3886 1.3062 0.4763 0.068 Uiso 1 1 calc R . .
H40B H 1.3792 1.3217 0.3970 0.068 Uiso 1 1 calc R . .
H40C H 1.4549 1.2618 0.4289 0.068 Uiso 1 1 calc R . .
C41 C 1.1850(6) 1.1818(6) 0.4112(4) 0.0415(17) Uani 1 1 d . . .
H41A H 1.1934 1.2113 0.4610 0.062 Uiso 1 1 calc R . .
H41B H 1.1241 1.1123 0.3955 0.062 Uiso 1 1 calc R . .
H41C H 1.1706 1.2314 0.3828 0.062 Uiso 1 1 calc R . .
C42 C 1.2595(4) 0.9556(4) 0.2685(3) 0.0161(7) Uani 1 1 d . . .
C43 C 1.3767(4) 0.9846(4) 0.2638(3) 0.0161(7) Uani 1 1 d . . .
C44 C 1.4037(5) 0.8820(5) 0.2744(4) 0.0341(15) Uani 1 1 d . . .
H44A H 1.3511 0.8191 0.2388 0.051 Uiso 1 1 calc R . .
H44B H 1.3994 0.8703 0.3216 0.051 Uiso 1 1 calc R . .
H44C H 1.4773 0.8932 0.2692 0.051 Uiso 1 1 calc R . .
C45 C 1.4580(5) 1.0769(5) 0.3243(3) 0.0348(16) Uani 1 1 d . . .
H45A H 1.5323 1.0883 0.3206 0.052 Uiso 1 1 calc R . .
H45B H 1.4497 1.0587 0.3696 0.052 Uiso 1 1 calc R . .
H45C H 1.4439 1.1427 0.3213 0.052 Uiso 1 1 calc R . .
C46 C 1.3989(5) 1.0097(6) 0.1964(3) 0.0385(17) Uani 1 1 d . . .
H46A H 1.3557 0.9471 0.1577 0.058 Uiso 1 1 calc R . .
H46B H 1.4764 1.0276 0.1991 0.058 Uiso 1 1 calc R . .
H46C H 1.3791 1.0709 0.1878 0.058 Uiso 1 1 calc R . .
C47 C 1.1628(4) 0.9409(4) 0.1425(3) 0.0162(10) Uani 1 1 d . . .
C48 C 1.1616(4) 1.0398(5) 0.1283(3) 0.0229(12) Uani 1 1 d . . .
C49 C 1.1713(6) 1.1306(5) 0.1855(3) 0.0335(15) Uani 1 1 d . . .
H49 H 1.1972 1.1138 0.2317 0.040 Uiso 1 1 calc R . .
C50 C 1.2526(9) 1.2385(6) 0.1837(5) 0.074(3) Uani 1 1 d . . .
H50A H 1.3237 1.2333 0.1855 0.111 Uiso 1 1 calc R . .
H50B H 1.2588 1.2927 0.2244 0.111 Uiso 1 1 calc R . .
H50C H 1.2278 1.2592 0.1401 0.111 Uiso 1 1 calc R . .
C51 C 1.0594(7) 1.1378(6) 0.1840(4) 0.051(2) Uani 1 1 d . . .
H51A H 1.0654 1.1895 0.2260 0.076 Uiso 1 1 calc R . .
H51B H 1.0068 1.0671 0.1833 0.076 Uiso 1 1 calc R . .
H51C H 1.0349 1.1615 0.1416 0.076 Uiso 1 1 calc R . .
C52 C 1.1472(5) 1.0503(5) 0.0585(3) 0.0255(13) Uani 1 1 d . . .
H52 H 1.1478 1.1167 0.0481 0.031 Uiso 1 1 calc R . .
C53 C 1.1322(5) 0.9676(5) 0.0050(3) 0.0288(14) Uani 1 1 d . . .
H53 H 1.1233 0.9769 -0.0421 0.035 Uiso 1 1 calc R . .
C54 C 1.1299(5) 0.8693(5) 0.0192(3) 0.0236(12) Uani 1 1 d . . .
H54 H 1.1184 0.8118 -0.0186 0.028 Uiso 1 1 calc R . .
C55 C 1.1441(4) 0.8538(4) 0.0883(3) 0.0181(11) Uani 1 1 d . . .
C56 C 1.1412(4) 0.7448(4) 0.1014(3) 0.0209(11) Uani 1 1 d . . .
H56 H 1.1553 0.7499 0.1535 0.025 Uiso 1 1 calc R . .
C57 C 1.0299(5) 0.6561(5) 0.0665(3) 0.0275(13) Uani 1 1 d . . .
H57A H 0.9747 0.6711 0.0874 0.041 Uiso 1 1 calc R . .
H57B H 1.0321 0.5869 0.0740 0.041 Uiso 1 1 calc R . .
H57C H 1.0114 0.6533 0.0158 0.041 Uiso 1 1 calc R . .
C58 C 1.2307(5) 0.7164(6) 0.0762(4) 0.0357(15) Uani 1 1 d . . .
H58A H 1.2162 0.7066 0.0248 0.054 Uiso 1 1 calc R . .
H58B H 1.2319 0.6497 0.0894 0.054 Uiso 1 1 calc R . .
H58C H 1.3013 0.7746 0.0984 0.054 Uiso 1 1 calc R . .
C59 C 0.7589(10) 0.0918(10) 0.3076(7) 0.045(3) Uani 0.582(8) 1 d PDU A 1
H59A H 0.8009 0.0997 0.3561 0.054 Uiso 0.582(8) 1 calc PR A 1
H59B H 0.7269 0.1477 0.3080 0.054 Uiso 0.582(8) 1 calc PR A 1
C60 C 0.8318(12) 0.1039(11) 0.2581(7) 0.056(4) Uani 0.582(8) 1 d PDU A 1
H60A H 0.8535 0.1765 0.2481 0.068 Uiso 0.582(8) 1 calc PR A 1
H60B H 0.8980 0.0905 0.2778 0.068 Uiso 0.582(8) 1 calc PR A 1
C61 C 0.7619(14) 0.0196(12) 0.1929(7) 0.070(4) Uani 0.582(8) 1 d PDU A 1
H61A H 0.8062 -0.0075 0.1663 0.085 Uiso 0.582(8) 1 calc PR A 1
H61B H 0.7160 0.0468 0.1615 0.085 Uiso 0.582(8) 1 calc PR A 1
C62 C 0.6941(16) -0.0659(11) 0.2249(9) 0.064(4) Uani 0.582(8) 1 d PDU A 1
H62A H 0.6239 -0.1110 0.1907 0.076 Uiso 0.582(8) 1 calc PR A 1
H62B H 0.7333 -0.1126 0.2392 0.076 Uiso 0.582(8) 1 calc PR A 1
O1 O 0.6772(8) -0.0096(8) 0.2839(5) 0.065(3) Uani 0.582(8) 1 d PDU A 1
C59A C 0.7689(15) 0.1236(12) 0.2710(12) 0.053(4) Uani 0.418(8) 1 d PDU A 2
H59C H 0.7524 0.1760 0.3027 0.063 Uiso 0.418(8) 1 calc PR A 2
H59D H 0.8147 0.1623 0.2423 0.063 Uiso 0.418(8) 1 calc PR A 2
C60A C 0.8261(16) 0.0656(13) 0.3130(10) 0.056(4) Uani 0.418(8) 1 d PDU A 2
H60C H 0.9046 0.0928 0.3148 0.068 Uiso 0.418(8) 1 calc PR A 2
H60D H 0.8174 0.0743 0.3618 0.068 Uiso 0.418(8) 1 calc PR A 2
C61A C 0.7716(18) -0.0492(13) 0.2742(11) 0.069(5) Uani 0.418(8) 1 d PDU A 2
H61C H 0.7263 -0.0928 0.3012 0.082 Uiso 0.418(8) 1 calc PR A 2
H61D H 0.8255 -0.0801 0.2644 0.082 Uiso 0.418(8) 1 calc PR A 2
C62A C 0.702(2) -0.0430(17) 0.2061(11) 0.077(6) Uani 0.418(8) 1 d PDU A 2
H62C H 0.7433 -0.0299 0.1701 0.092 Uiso 0.418(8) 1 calc PR A 2
H62D H 0.6364 -0.1099 0.1869 0.092 Uiso 0.418(8) 1 calc PR A 2
O1A O 0.6729(10) 0.0440(10) 0.2276(8) 0.061(3) Uani 0.418(8) 1 d PDU A 2
C63 C 0.9214(10) 0.9517(13) 0.4208(8) 0.049(4) Uani 0.50 1 d PDU B -1
H63A H 0.8600 0.8890 0.4243 0.058 Uiso 0.50 1 calc PR B -1
H63B H 0.9003 0.9727 0.3760 0.058 Uiso 0.50 1 calc PR B -1
C64 C 0.9514(14) 1.0436(17) 0.4827(9) 0.046(5) Uani 0.50 1 d PDU B -1
H64A H 0.9736 1.1130 0.4681 0.055 Uiso 0.50 1 calc PR B -1
H64B H 0.8892 1.0368 0.5038 0.055 Uiso 0.50 1 calc PR B -1
C65 C 1.0445(11) 1.0365(14) 0.5340(7) 0.051(4) Uani 0.50 1 d PDU B -1
H65A H 1.0260 1.0250 0.5791 0.061 Uiso 0.50 1 calc PR B -1
H65B H 1.1107 1.1022 0.5437 0.061 Uiso 0.50 1 calc PR B -1
C66 C 1.0601(13) 0.9400(17) 0.4960(7) 0.040(4) Uani 0.50 1 d PDU B -1
H66A H 1.1384 0.9521 0.5049 0.048 Uiso 0.50 1 calc PR B -1
H66B H 1.0227 0.8751 0.5123 0.048 Uiso 0.50 1 calc PR B -1
O2 O 1.0151(7) 0.9275(8) 0.4239(5) 0.043(2) Uani 0.50 1 d PDU B -1
C67 C 0.4193(10) 0.0511(13) 0.0066(12) 0.058(5) Uani 0.50 1 d PDU C -2
H67A H 0.3821 0.0621 -0.0382 0.070 Uiso 0.50 1 calc PR C -2
H67B H 0.3822 0.0653 0.0433 0.070 Uiso 0.50 1 calc PR C -2
C68 C 0.4170(16) -0.0613(14) -0.0027(14) 0.057(6) Uani 0.50 1 d PDU C -2
H68A H 0.3997 -0.0915 0.0382 0.069 Uiso 0.50 1 calc PR C -2
H68B H 0.3615 -0.1079 -0.0461 0.069 Uiso 0.50 1 calc PR C -2
C69 C 0.5268(15) -0.0539(14) -0.0082(15) 0.073(6) Uani 0.50 1 d PDU C -2
H69A H 0.5287 -0.0718 -0.0581 0.088 Uiso 0.50 1 calc PR C -2
H69B H 0.5513 -0.1022 0.0177 0.088 Uiso 0.50 1 calc PR C -2
C70 C 0.5948(15) 0.0614(15) 0.0252(17) 0.068(7) Uani 0.50 1 d PDU C -2
H70A H 0.6355 0.0676 0.0738 0.082 Uiso 0.50 1 calc PR C -2
H70B H 0.6481 0.0901 -0.0021 0.082 Uiso 0.50 1 calc PR C -2
O3 O 0.5287(8) 0.1196(8) 0.0268(7) 0.063(3) Uani 0.50 1 d PDU C -2
Ge1 Ge 0.85945(4) 0.68678(4) 0.28963(3) 0.01726(16) Uani 1 1 d . . .
Ge2 Ge 1.06585(4) 0.91476(4) 0.27463(3) 0.01725(16) Uani 1 1 d . . .
N1 N 0.7336(3) 0.6000(3) 0.2029(2) 0.0146(9) Uani 1 1 d . . .
N2 N 0.8316(3) 0.5289(3) 0.2614(2) 0.0145(9) Uani 1 1 d . . .
N3 N 1.2220(3) 0.9424(3) 0.3256(2) 0.0152(9) Uani 1 1 d . . .
N4 N 1.1730(3) 0.9295(3) 0.2135(2) 0.0152(9) Uani 1 1 d . . .
S1 S 0.99963(11) 0.73367(10) 0.23919(7) 0.0192(3) Uani 1 1 d . . .

loop_
_atom_site_aniso_label
_atom_site_aniso_U_11
_atom_site_aniso_U_22
_atom_site_aniso_U_33
_atom_site_aniso_U_23
_atom_site_aniso_U_13
_atom_site_aniso_U_12
C1 0.007(2) 0.013(2) 0.014(2) 0.0003(19) -0.0007(19) -0.0015(19)
C2 0.015(3) 0.021(3) 0.015(3) 0.004(2) 0.001(2) 0.005(2)
C3 0.015(3) 0.026(3) 0.021(3) 0.013(2) 0.002(2) 0.007(2)
C4 0.031(3) 0.046(4) 0.014(3) 0.006(3) 0.004(2) 0.016(3)
C5 0.019(3) 0.027(3) 0.033(3) 0.011(3) 0.004(2) 0.010(2)
C6 0.027(3) 0.036(3) 0.015(3) 0.008(2) 0.002(2) 0.015(3)
C7 0.019(3) 0.038(3) 0.023(3) 0.004(3) -0.006(2) 0.013(3)
C8 0.020(3) 0.032(3) 0.021(3) 0.001(2) 0.004(2) 0.007(3)
C9 0.014(3) 0.016(3) 0.022(3) 0.000(2) 0.005(2) 0.001(2)
C10 0.021(3) 0.028(3) 0.020(3) 0.004(2) 0.006(2) 0.002(2)
C11 0.035(4) 0.039(4) 0.044(4) 0.011(3) 0.023(3) 0.002(3)
C12 0.039(4) 0.045(4) 0.021(3) 0.002(3) 0.014(3) 0.012(3)
C13 0.010(2) 0.017(2) 0.009(2) 0.0026(19) 0.0019(19) -0.004(2)
C14 0.012(2) 0.009(2) 0.029(3) 0.000(2) 0.004(2) 0.000(2)
C15 0.044(4) 0.024(3) 0.021(3) -0.004(2) 0.001(3) 0.008(3)
C16 0.023(3) 0.028(3) 0.054(5) -0.008(3) 0.000(3) -0.009(3)
C17 0.044(4) 0.018(3) 0.027(3) 0.001(2) -0.009(3) -0.002(3)
C18 0.020(3) 0.011(2) 0.015(3) 0.005(2) -0.008(2) -0.002(2)
C19 0.022(3) 0.021(3) 0.016(3) 0.006(2) 0.000(2) -0.004(2)
C20 0.025(3) 0.030(3) 0.020(3) 0.011(2) 0.006(2) -0.001(3)
C21 0.040(4) 0.051(5) 0.055(5) 0.026(4) 0.024(4) -0.001(4)
C22 0.044(4) 0.058(5) 0.034(4) 0.002(3) 0.011(3) 0.012(4)
C23 0.037(4) 0.025(3) 0.018(3) 0.013(2) 0.000(3) 0.001(3)
C24 0.033(4) 0.028(3) 0.025(3) 0.008(3) -0.012(3) 0.008(3)
C25 0.041(4) 0.023(3) 0.023(3) 0.007(2) 0.000(3) 0.016(3)
C26 0.026(3) 0.014(2) 0.015(3) 0.002(2) -0.005(2) 0.006(2)
C27 0.031(3) 0.022(3) 0.022(3) 0.004(2) 0.006(2) 0.010(3)
C28 0.061(5) 0.043(4) 0.025(3) 0.011(3) 0.016(3) 0.027(4)
C29 0.033(4) 0.039(4) 0.036(4) 0.014(3) 0.016(3) 0.015(3)
C30 0.009(2) 0.022(3) 0.010(2) 0.003(2) 0.0002(19) -0.001(2)
C31 0.009(2) 0.034(3) 0.016(3) 0.007(2) 0.000(2) 0.003(2)
C32 0.018(3) 0.031(3) 0.015(3) 0.012(2) -0.001(2) 0.002(2)
C33 0.028(3) 0.034(3) 0.022(3) 0.016(3) 0.002(2) -0.001(3)
C34 0.037(4) 0.046(4) 0.033(4) 0.022(3) 0.004(3) 0.020(3)
C35 0.024(3) 0.041(4) 0.017(3) 0.014(3) -0.002(2) 0.005(3)
C36 0.032(4) 0.052(4) 0.013(3) 0.002(3) -0.005(2) 0.006(3)
C37 0.024(3) 0.041(4) 0.017(3) -0.006(3) -0.005(2) -0.001(3)
C38 0.014(3) 0.027(3) 0.015(3) 0.000(2) -0.001(2) -0.002(2)
C39 0.019(3) 0.025(3) 0.028(3) -0.001(2) 0.005(2) 0.006(2)
C40 0.042(4) 0.029(4) 0.053(5) 0.003(3) 0.014(4) 0.000(3)
C41 0.036(4) 0.031(4) 0.056(5) 0.003(3) 0.013(3) 0.012(3)
C42 0.0052(16) 0.0202(18) 0.0158(18) 0.0002(14) 0.0002(13) -0.0011(14)
C43 0.0052(16) 0.0202(18) 0.0158(18) 0.0002(14) 0.0002(13) -0.0011(14)
C44 0.017(3) 0.038(4) 0.046(4) 0.007(3) 0.007(3) 0.010(3)
C45 0.013(3) 0.044(4) 0.030(3) -0.007(3) 0.004(2) -0.004(3)
C46 0.009(3) 0.074(5) 0.028(3) 0.019(3) 0.006(2) 0.005(3)
C47 0.011(2) 0.022(3) 0.013(2) 0.006(2) -0.0004(19) 0.004(2)
C48 0.018(3) 0.027(3) 0.018(3) 0.011(2) 0.000(2) 0.002(2)
C49 0.045(4) 0.022(3) 0.024(3) 0.011(2) 0.002(3) 0.002(3)
C50 0.104(8) 0.026(4) 0.049(5) 0.005(4) 0.012(5) -0.023(4)
C51 0.070(6) 0.052(5) 0.037(4) 0.005(3) 0.003(4) 0.039(4)
C52 0.026(3) 0.027(3) 0.024(3) 0.015(2) 0.006(2) 0.007(3)
C53 0.036(4) 0.036(3) 0.016(3) 0.016(3) 0.005(3) 0.012(3)
C54 0.021(3) 0.033(3) 0.015(3) 0.004(2) 0.000(2) 0.010(3)
C55 0.011(2) 0.025(3) 0.016(3) 0.008(2) 0.003(2) 0.002(2)
C56 0.020(3) 0.025(3) 0.017(3) 0.003(2) 0.002(2) 0.009(2)
C57 0.028(3) 0.027(3) 0.023(3) 0.003(2) 0.006(2) 0.006(3)
C58 0.030(4) 0.041(4) 0.040(4) 0.009(3) 0.010(3) 0.019(3)
C59 0.032(6) 0.048(6) 0.055(7) 0.008(5) 0.018(5) 0.011(5)
C60 0.049(7) 0.053(7) 0.058(7) 0.009(6) 0.030(6) 0.000(6)
C61 0.070(8) 0.059(7) 0.060(7) 0.007(6) 0.019(6) -0.002(7)
C62 0.059(7) 0.044(7) 0.064(8) -0.004(6) 0.027(6) -0.010(6)
O1 0.046(5) 0.063(6) 0.065(6) -0.007(5) 0.036(4) -0.009(4)
C59A 0.042(8) 0.042(8) 0.070(9) 0.006(7) 0.001(8) 0.021(7)
C60A 0.053(8) 0.047(8) 0.066(9) 0.018(7) 0.002(8) 0.020(7)
C61A 0.059(9) 0.051(8) 0.083(9) 0.013(8) 0.012(8) 0.009(7)
C62A 0.061(8) 0.062(9) 0.071(9) -0.011(8) 0.016(8) -0.012(8)
O1A 0.035(6) 0.053(6) 0.079(7) 0.002(6) -0.005(5) 0.014(5)
C63 0.026(7) 0.054(8) 0.052(8) -0.008(7) 0.003(6) 0.009(6)
C64 0.023(7) 0.066(10) 0.044(9) -0.010(9) 0.017(7) 0.015(7)
C65 0.030(7) 0.071(9) 0.037(8) -0.009(8) 0.014(6) 0.005(7)
C66 0.023(7) 0.060(9) 0.036(8) 0.003(7) 0.024(6) 0.008(6)
O2 0.027(5) 0.051(6) 0.038(5) -0.007(4) 0.002(4) 0.006(4)
C67 0.031(8) 0.044(8) 0.066(9) 0.000(7) -0.004(8) -0.013(7)
C68 0.050(10) 0.032(9) 0.066(12) -0.007(8) 0.014(9) -0.007(8)
C69 0.060(11) 0.041(9) 0.097(12) -0.006(9) 0.010(12) 0.006(10)
C70 0.044(9) 0.034(9) 0.096(14) -0.021(9) -0.008(10) 0.005(8)
O3 0.038(6) 0.027(5) 0.091(8) -0.018(5) -0.016(6) 0.000(5)
Ge1 0.0156(3) 0.0145(3) 0.0134(3) 0.0025(2) -0.0019(2) -0.0014(2)
Ge2 0.0110(3) 0.0188(3) 0.0164(3) 0.0063(2) -0.0010(2) 0.0000(2)
N1 0.016(2) 0.014(2) 0.011(2) 0.0024(16) -0.0004(17) 0.0037(17)
N2 0.019(2) 0.011(2) 0.0059(19) 0.0021(15) -0.0033(16) -0.0004(17)
N3 0.008(2) 0.024(2) 0.008(2) 0.0044(17) -0.0044(16) 0.0015(18)
N4 0.015(2) 0.021(2) 0.010(2) 0.0068(17) 0.0019(16) 0.0065(18)
S1 0.0152(6) 0.0177(6) 0.0182(6) 0.0056(5) 0.0023(5) -0.0016(5)

loop_
_atom_type_symbol
_atom_type_description
_atom_type_scat_dispersion_real
_atom_type_scat_dispersion_imag
_atom_type_scat_source
C C 0.0033 0.0016 'International Tables Vol C Tables 4.2.6.8 and 6.1.1.4'
H H 0.0000 0.0000 'International Tables Vol C Tables 4.2.6.8 and 6.1.1.4'
N N 0.0061 0.0033 'International Tables Vol C Tables 4.2.6.8 and 6.1.1.4'
S S 0.1246 0.1234 'International Tables Vol C Tables 4.2.6.8 and 6.1.1.4'
Ge Ge 0.1547 1.8001 'International Tables Vol C Tables 4.2.6.8 and 6.1.1.4'
O O 0.0106 0.0060 'International Tables Vol C Tables 4.2.6.8 and 6.1.1.4'

loop_
_geom_angle_atom_site_label_1
_geom_angle_atom_site_label_2
_geom_angle_atom_site_label_3
_geom_angle
C9 C1 N1 121.5(4)
C9 C1 C2 119.7(5)
N1 C1 C2 118.5(4)
C6 C2 C1 118.1(5)
C6 C2 C3 119.7(5)
C1 C2 C3 122.1(5)
C2 C3 C5 108.5(5)
C2 C3 C4 112.6(4)
C5 C3 C4 110.6(5)
C2 C3 H3 108.3
C5 C3 H3 108.3
C4 C3 H3 108.3
C3 C4 H4A 109.5
C3 C4 H4B 109.5
H4A C4 H4B 109.5
C3 C4 H4C 109.5
H4A C4 H4C 109.5
H4B C4 H4C 109.5
C3 C5 H5A 109.5
C3 C5 H5B 109.5
H5A C5 H5B 109.5
C3 C5 H5C 109.5
H5A C5 H5C 109.5
H5B C5 H5C 109.5
C7 C6 C2 122.1(5)
C7 C6 H6 119.0
C2 C6 H6 119.0
C6 C7 C8 119.1(5)
C6 C7 H7 120.5
C8 C7 H7 120.5
C9 C8 C7 121.9(5)
C9 C8 H8 119.1
C7 C8 H8 119.1
C8 C9 C1 119.0(5)
C8 C9 C10 119.6(5)
C1 C9 C10 121.3(5)
C9 C10 C12 111.1(5)
C9 C10 C11 112.2(5)
C12 C10 C11 109.1(5)
C9 C10 H10 108.1
C12 C10 H10 108.1
C11 C10 H10 108.1
C10 C11 H11A 109.5
C10 C11 H11B 109.5
H11A C11 H11B 109.5
C10 C11 H11C 109.5
H11A C11 H11C 109.5
H11B C11 H11C 109.5
C10 C12 H12A 109.5
C10 C12 H12B 109.5
H12A C12 H12B 109.5
C10 C12 H12C 109.5
H12A C12 H12C 109.5
H12B C12 H12C 109.5
N1 C13 N2 107.3(4)
N1 C13 C14 127.3(4)
N2 C13 C14 125.4(5)
C17 C14 C13 115.9(5)
C17 C14 C16 107.5(5)
C13 C14 C16 112.4(5)
C17 C14 C15 108.9(5)
C13 C14 C15 105.3(4)
C16 C14 C15 106.5(5)
C14 C15 H15A 109.5
C14 C15 H15B 109.5
H15A C15 H15B 109.5
C14 C15 H15C 109.5
H15A C15 H15C 109.5
H15B C15 H15C 109.5
C14 C16 H16A 109.5
C14 C16 H16B 109.5
H16A C16 H16B 109.5
C14 C16 H16C 109.5
H16A C16 H16C 109.5
H16B C16 H16C 109.5
C14 C17 H17A 109.5
C14 C17 H17B 109.5
H17A C17 H17B 109.5
C14 C17 H17C 109.5
H17A C17 H17C 109.5
H17B C17 H17C 109.5
C19 C18 N2 118.3(5)
C19 C18 C26 120.8(5)
N2 C18 C26 120.6(5)
C23 C19 C18 118.3(6)
C23 C19 C20 120.3(5)
C18 C19 C20 121.4(5)
C19 C20 C22 110.9(5)
C19 C20 C21 110.9(5)
C22 C20 C21 111.2(5)
C19 C20 H20 107.9
C22 C20 H20 107.9
C21 C20 H20 107.9
C20 C21 H21A 109.5
C20 C21 H21B 109.5
H21A C21 H21B 109.5
C20 C21 H21C 109.5
H21A C21 H21C 109.5
H21B C21 H21C 109.5
C20 C22 H22A 109.5
C20 C22 H22B 109.5
H22A C22 H22B 109.5
C20 C22 H22C 109.5
H22A C22 H22C 109.5
H22B C22 H22C 109.5
C24 C23 C19 121.5(5)
C24 C23 H23 119.2
C19 C23 H23 119.2
C23 C24 C25 120.8(6)
C23 C24 H24 119.6
C25 C24 H24 119.6
C24 C25 C26 120.3(6)
C24 C25 H25 119.8
C26 C25 H25 119.8
C25 C26 C18 118.2(5)
C25 C26 C27 119.1(5)
C18 C26 C27 122.7(5)
C29 C27 C26 111.0(5)
C29 C27 C28 109.4(5)
C26 C27 C28 111.6(5)
C29 C27 H27 108.2
C26 C27 H27 108.2
C28 C27 H27 108.2
C27 C28 H28A 109.5
C27 C28 H28B 109.5
H28A C28 H28B 109.5
C27 C28 H28C 109.5
H28A C28 H28C 109.5
H28B C28 H28C 109.5
C27 C29 H29A 109.5
C27 C29 H29B 109.5
H29A C29 H29B 109.5
C27 C29 H29C 109.5
H29A C29 H29C 109.5
H29B C29 H29C 109.5
C38 C30 N3 120.7(5)
C38 C30 C31 120.9(5)
N3 C30 C31 118.0(5)
C35 C31 C30 118.2(5)
C35 C31 C32 119.8(5)
C30 C31 C32 121.9(5)
C31 C32 C34 113.1(5)
C31 C32 C33 109.2(5)
C34 C32 C33 110.4(5)
C31 C32 H32 108.0
C34 C32 H32 108.0
C33 C32 H32 108.0
C32 C33 H33A 109.5
C32 C33 H33B 109.5
H33A C33 H33B 109.5
C32 C33 H33C 109.5
H33A C33 H33C 109.5
H33B C33 H33C 109.5
C32 C34 H34A 109.5
C32 C34 H34B 109.5
H34A C34 H34B 109.5
C32 C34 H34C 109.5
H34A C34 H34C 109.5
H34B C34 H34C 109.5
C31 C35 C36 121.2(6)
C31 C35 H35 119.4
C36 C35 H35 119.4
C37 C36 C35 120.2(6)
C37 C36 H36 119.9
C35 C36 H36 119.9
C36 C37 C38 121.5(6)
C36 C37 H37 119.3
C38 C37 H37 119.3
C30 C38 C37 118.0(6)
C30 C38 C39 122.5(5)
C37 C38 C39 119.5(5)
C38 C39 C40 114.3(5)
C38 C39 C41 109.9(5)
C40 C39 C41 109.9(5)
C38 C39 H39 107.5
C40 C39 H39 107.5
C41 C39 H39 107.5
C39 C40 H40A 109.5
C39 C40 H40B 109.5
H40A C40 H40B 109.5
C39 C40 H40C 109.5
H40A C40 H40C 109.5
H40B C40 H40C 109.5
C39 C41 H41A 109.5
C39 C41 H41B 109.5
H41A C41 H41B 109.5
C39 C41 H41C 109.5
H41A C41 H41C 109.5
H41B C41 H41C 109.5
N3 C42 N4 107.3(4)
N3 C42 C43 127.2(4)
N4 C42 C43 125.2(4)
C46 C43 C42 116.2(4)
C46 C43 C45 108.1(5)
C42 C43 C45 113.1(4)
C46 C43 C44 108.4(5)
C42 C43 C44 104.7(4)
C45 C43 C44 105.7(5)
C43 C44 H44A 109.5
C43 C44 H44B 109.5
H44A C44 H44B 109.5
C43 C44 H44C 109.5
H44A C44 H44C 109.5
H44B C44 H44C 109.5
C43 C45 H45A 109.5
C43 C45 H45B 109.5
H45A C45 H45B 109.5
C43 C45 H45C 109.5
H45A C45 H45C 109.5
H45B C45 H45C 109.5
C43 C46 H46A 109.5
C43 C46 H46B 109.5
H46A C46 H46B 109.5
C43 C46 H46C 109.5
H46A C46 H46C 109.5
H46B C46 H46C 109.5
C55 C47 C48 121.5(5)
C55 C47 N4 120.6(5)
C48 C47 N4 117.6(5)
C52 C48 C47 118.1(5)
C52 C48 C49 120.0(5)
C47 C48 C49 121.9(5)
C48 C49 C50 113.9(6)
C48 C49 C51 110.9(5)
C50 C49 C51 110.1(7)
C48 C49 H49 107.2
C50 C49 H49 107.2
C51 C49 H49 107.2
C49 C50 H50A 109.5
C49 C50 H50B 109.5
H50A C50 H50B 109.5
C49 C50 H50C 109.5
H50A C50 H50C 109.5
H50B C50 H50C 109.5
C49 C51 H51A 109.5
C49 C51 H51B 109.5
H51A C51 H51B 109.5
C49 C51 H51C 109.5
H51A C51 H51C 109.5
H51B C51 H51C 109.5
C53 C52 C48 121.4(5)
C53 C52 H52 119.3
C48 C52 H52 119.3
C52 C53 C54 120.1(5)
C52 C53 H53 119.9
C54 C53 H53 119.9
C53 C54 C55 121.1(5)
C53 C54 H54 119.4
C55 C54 H54 119.4
C47 C55 C54 117.6(5)
C47 C55 C56 123.0(5)
C54 C55 C56 119.4(5)
C55 C56 C57 111.7(5)
C55 C56 C58 110.9(5)
C57 C56 C58 110.5(5)
C55 C56 H56 107.8
C57 C56 H56 107.8
C58 C56 H56 107.8
C56 C57 H57A 109.5
C56 C57 H57B 109.5
H57A C57 H57B 109.5
C56 C57 H57C 109.5
H57A C57 H57C 109.5
H57B C57 H57C 109.5
C56 C58 H58A 109.5
C56 C58 H58B 109.5
H58A C58 H58B 109.5
C56 C58 H58C 109.5
H58A C58 H58C 109.5
H58B C58 H58C 109.5
O1 C59 C60 107.7(9)
O1 C59 H59A 110.2
C60 C59 H59A 110.2
O1 C59 H59B 110.2
C60 C59 H59B 110.2
H59A C59 H59B 108.5
C61 C60 C59 103.2(10)
C61 C60 H60A 111.1
C59 C60 H60A 111.1
C61 C60 H60B 111.1
C59 C60 H60B 111.1
H60A C60 H60B 109.1
C60 C61 C62 100.9(10)
C60 C61 H61A 111.6
C62 C61 H61A 111.6
C60 C61 H61B 111.6
C62 C61 H61B 111.6
H61A C61 H61B 109.4
O1 C62 C61 105.4(10)
O1 C62 H62A 110.7
C61 C62 H62A 110.7
O1 C62 H62B 110.7
C61 C62 H62B 110.7
H62A C62 H62B 108.8
C59 O1 C62 110.0(9)
O1A C59A C60A 105.7(12)
O1A C59A H59C 110.6
C60A C59A H59C 110.6
O1A C59A H59D 110.6
C60A C59A H59D 110.6
H59C C59A H59D 108.7
C61A C60A C59A 104.3(12)
C61A C60A H60C 110.9
C59A C60A H60C 110.9
C61A C60A H60D 110.9
C59A C60A H60D 110.9
H60C C60A H60D 108.9
C60A C61A C62A 103.0(12)
C60A C61A H61C 111.2
C62A C61A H61C 111.2
C60A C61A H61D 111.2
C62A C61A H61D 111.2
H61C C61A H61D 109.1
O1A C62A C61A 103.0(13)
O1A C62A H62C 111.2
C61A C62A H62C 111.2
O1A C62A H62D 111.2
C61A C62A H62D 111.2
H62C C62A H62D 109.1
C62A O1A C59A 105.2(13)
O2 C63 C64 105.4(10)
O2 C63 H63A 110.7
C64 C63 H63A 110.7
O2 C63 H63B 110.7
C64 C63 H63B 110.7
H63A C63 H63B 108.8
C65 C64 C63 105.1(13)
C65 C64 H64A 110.7
C63 C64 H64A 110.7
C65 C64 H64B 110.7
C63 C64 H64B 110.7
H64A C64 H64B 108.8
C64 C65 C66 102.8(12)
C64 C65 H65A 111.2
C66 C65 H65A 111.2
C64 C65 H65B 111.2
C66 C65 H65B 111.2
H65A C65 H65B 109.1
O2 C66 C65 106.5(12)
O2 C66 H66A 110.4
C65 C66 H66A 110.4
O2 C66 H66B 110.4
C65 C66 H66B 110.4
H66A C66 H66B 108.6
C66 O2 C63 105.1(10)
O3 C67 C68 106.9(13)
O3 C67 H67A 110.4
C68 C67 H67A 110.4
O3 C67 H67B 110.4
C68 C67 H67B 110.4
H67A C67 H67B 108.6
C69 C68 C67 106.0(13)
C69 C68 H68A 110.5
C67 C68 H68A 110.5
C69 C68 H68B 110.5
C67 C68 H68B 110.5
H68A C68 H68B 108.7
C68 C69 C70 102.7(12)
C68 C69 H69A 111.2
C70 C69 H69A 111.2
C68 C69 H69B 111.2
C70 C69 H69B 111.2
H69A C69 H69B 109.1
O3 C70 C69 109.4(13)
O3 C70 H70A 109.8
C69 C70 H70A 109.8
O3 C70 H70B 109.8
C69 C70 H70B 109.8
H70A C70 H70B 108.2
C70 O3 C67 110.5(13)
N2 Ge1 N1 63.81(16)
N2 Ge1 S1 92.52(13)
N1 Ge1 S1 100.63(13)
N4 Ge2 N3 63.95(16)
N4 Ge2 S1 91.22(13)
N3 Ge2 S1 100.24(13)
C13 N1 C1 131.9(4)
C13 N1 Ge1 93.6(3)
C1 N1 Ge1 131.4(3)
C13 N2 C18 135.1(4)
C13 N2 Ge1 94.7(3)
C18 N2 Ge1 129.3(3)
C42 N3 C30 132.0(4)
C42 N3 Ge2 94.0(3)
C30 N3 Ge2 130.9(3)
C42 N4 C47 132.7(4)
C42 N4 Ge2 94.0(3)
C47 N4 Ge2 130.7(3)
Ge1 S1 Ge2 101.37(6)

loop_
_geom_bond_atom_site_label_1
_geom_bond_atom_site_label_2
_geom_bond_distance
C1 C9 1.412(7)
C1 N1 1.424(6)
C1 C2 1.425(7)
C2 C6 1.391(8)
C2 C3 1.517(7)
C3 C5 1.521(8)
C3 C4 1.545(8)
C3 H3 1.0000
C4 H4A 0.9800
C4 H4B 0.9800
C4 H4C 0.9800
C5 H5A 0.9800
C5 H5B 0.9800
C5 H5C 0.9800
C6 C7 1.374(8)
C6 H6 0.9500
C7 C8 1.387(8)
C7 H7 0.9500
C8 C9 1.376(8)
C8 H8 0.9500
C9 C10 1.524(8)
C10 C12 1.526(8)
C10 C11 1.539(8)
C10 H10 1.0000
C11 H11A 0.9800
C11 H11B 0.9800
C11 H11C 0.9800
C12 H12A 0.9800
C12 H12B 0.9800
C12 H12C 0.9800
C13 N1 1.331(7)
C13 N2 1.338(6)
C13 C14 1.521(7)
C14 C17 1.500(8)
C14 C16 1.535(8)
C14 C15 1.558(8)
C15 H15A 0.9800
C15 H15B 0.9800
C15 H15C 0.9800
C16 H16A 0.9800
C16 H16B 0.9800
C16 H16C 0.9800
C17 H17A 0.9800
C17 H17B 0.9800
C17 H17C 0.9800
C18 C19 1.405(7)
C18 N2 1.423(6)
C18 C26 1.426(8)
C19 C23 1.397(8)
C19 C20 1.521(9)
C20 C22 1.524(9)
C20 C21 1.543(8)
C20 H20 1.0000
C21 H21A 0.9800
C21 H21B 0.9800
C21 H21C 0.9800
C22 H22A 0.9800
C22 H22B 0.9800
C22 H22C 0.9800
C23 C24 1.368(9)
C23 H23 0.9500
C24 C25 1.388(9)
C24 H24 0.9500
C25 C26 1.404(8)
C25 H25 0.9500
C26 C27 1.519(8)
C27 C29 1.517(9)
C27 C28 1.533(9)
C27 H27 1.0000
C28 H28A 0.9800
C28 H28B 0.9800
C28 H28C 0.9800
C29 H29A 0.9800
C29 H29B 0.9800
C29 H29C 0.9800
C30 C38 1.393(8)
C30 N3 1.428(6)
C30 C31 1.439(8)
C31 C35 1.379(8)
C31 C32 1.519(8)
C32 C34 1.544(8)
C32 C33 1.547(8)
C32 H32 1.0000
C33 H33A 0.9800
C33 H33B 0.9800
C33 H33C 0.9800
C34 H34A 0.9800
C34 H34B 0.9800
C34 H34C 0.9800
C35 C36 1.384(9)
C35 H35 0.9500
C36 C37 1.375(10)
C36 H36 0.9500
C37 C38 1.406(8)
C37 H37 0.9500
C38 C39 1.516(8)
C39 C40 1.525(9)
C39 C41 1.552(9)
C39 H39 1.0000
C40 H40A 0.9800
C40 H40B 0.9800
C40 H40C 0.9800
C41 H41A 0.9800
C41 H41B 0.9800
C41 H41C 0.9800
C42 N3 1.333(6)
C42 N4 1.343(6)
C42 C43 1.522(7)
C43 C46 1.483(8)
C43 C45 1.535(8)
C43 C44 1.583(8)
C44 H44A 0.9800
C44 H44B 0.9800
C44 H44C 0.9800
C45 H45A 0.9800
C45 H45B 0.9800
C45 H45C 0.9800
C46 H46A 0.9800
C46 H46B 0.9800
C46 H46C 0.9800
C47 C55 1.394(8)
C47 C48 1.414(8)
C47 N4 1.424(6)
C48 C52 1.393(8)
C48 C49 1.502(9)
C49 C50 1.516(9)
C49 C51 1.540(10)
C49 H49 1.0000
C50 H50A 0.9800
C50 H50B 0.9800
C50 H50C 0.9800
C51 H51A 0.9800
C51 H51B 0.9800
C51 H51C 0.9800
C52 C53 1.359(9)
C52 H52 0.9500
C53 C54 1.393(8)
C53 H53 0.9500
C54 C55 1.401(7)
C54 H54 0.9500
C55 C56 1.526(8)
C56 C57 1.529(8)
C56 C58 1.531(8)
C56 H56 1.0000
C57 H57A 0.9800
C57 H57B 0.9800
C57 H57C 0.9800
C58 H58A 0.9800
C58 H58B 0.9800
C58 H58C 0.9800
C59 O1 1.389(11)
C59 C60 1.502(13)
C59 H59A 0.9900
C59 H59B 0.9900
C60 C61 1.503(16)
C60 H60A 0.9900
C60 H60B 0.9900
C61 C62 1.517(16)
C61 H61A 0.9900
C61 H61B 0.9900
C62 O1 1.400(12)
C62 H62A 0.9900
C62 H62B 0.9900
C59A O1A 1.400(13)
C59A C60A 1.502(15)
C59A H59C 0.9900
C59A H59D 0.9900
C60A C61A 1.493(18)
C60A H60C 0.9900
C60A H60D 0.9900
C61A C62A 1.522(19)
C61A H61C 0.9900
C61A H61D 0.9900
C62A O1A 1.396(14)
C62A H62C 0.9900
C62A H62D 0.9900
C63 O2 1.402(12)
C63 C64 1.502(15)
C63 H63A 0.9900
C63 H63B 0.9900
C64 C65 1.501(17)
C64 H64A 0.9900
C64 H64B 0.9900
C65 C66 1.512(17)
C65 H65A 0.9900
C65 H65B 0.9900
C66 O2 1.402(13)
C66 H66A 0.9900
C66 H66B 0.9900
C67 O3 1.396(12)
C67 C68 1.499(17)
C67 H67A 0.9900
C67 H67B 0.9900
C68 C69 1.476(18)
C68 H68A 0.9900
C68 H68B 0.9900
C69 C70 1.495(18)
C69 H69A 0.9900
C69 H69B 0.9900
C70 O3 1.379(14)
C70 H70A 0.9900
C70 H70B 0.9900
Ge1 N2 2.019(4)
Ge1 N1 2.048(4)
Ge1 S1 2.2512(14)
Ge2 N4 2.032(4)
Ge2 N3 2.039(4)
Ge2 S1 2.2626(14)
